data_4100427
loop_
_publ_author_name
'Kang Sung-Ok'
'Powell, Douglas'
'Bowman-James, Kristin'

_publ_section_title
;
Anion Binding Motifs:  Topicity and Charge in Amidocryptands
;
_journal_name_full 'Journal of the American Chemical Society'
_journal_year 2005
_chemical_formula_moiety '(C39 H51 N11 O6) 2+, (Cl)2 1-, (H2 O), (C H4 O)2'
_chemical_formula_sum 'C41 H61 Cl2 N11 O9'
_chemical_formula_weight 922.91
_space_group_IT_number 2
_symmetry_cell_setting triclinic
_symmetry_space_group_name_Hall '-P 1'
_symmetry_space_group_name_H-M 'P -1'
_cell_angle_alpha 92.877(16)
_cell_angle_beta 105.566(15)
_cell_angle_gamma 98.843(16)
_cell_formula_units_Z 2
_cell_length_a 11.968(9)
_cell_length_b 13.961(9)
_cell_length_c 15.856(12)
_cell_measurement_temperature 293(2)
_cell_volume 2510(3)
_diffrn_ambient_temperature 293(2)
_exptl_crystal_density_diffrn 1.221
_cod_depositor_comments
;
The following automatic conversions were performed:
'_symmetry_cell_setting' value 'Triclinic' changed to 'triclinic'
according to '/home/saulius/struct/CIF-dictionaries/cif_core.dic'
dictionary named 'cif_core.dic' version 2.4.1 from 2010-06-29.

Automatic conversion script
Id: cif_fix_enum 1527 2010-12-29 10:47:43Z saulius 
;
_cod_database_code 4100427

loop_
_symmetry_equiv_pos_as_xyz
'x, y, z'
'-x, -y, -z'

loop_
_atom_site_label
_atom_site_type_symbol
_atom_site_fract_x
_atom_site_fract_y
_atom_site_fract_z
_atom_site_U_iso_or_equiv
_atom_site_adp_type
_atom_site_occupancy
_atom_site_symmetry_multiplicity
_atom_site_calc_flag
_atom_site_refinement_flags
_atom_site_disorder_assembly
_atom_site_disorder_group
Cl1 Cl 0.38699(11) 0.26136(11) 0.20894(8) 0.0775(5) Uani 1 1 d . . .
Cl2 Cl 0.34531(11) 0.56682(10) 0.36063(9) 0.0696(4) Uani 1 1 d . . .
O1 O 0.7116(5) 0.2575(4) 0.0005(3) 0.134(2) Uani 1 1 d . . .
O2 O 0.1857(3) 0.4471(3) -0.0726(2) 0.0907(13) Uani 1 1 d . . .
O3 O 0.3179(4) 0.9246(3) 0.2282(3) 0.1145(16) Uani 1 1 d . . .
O4 O 0.7894(3) 0.6615(3) 0.3141(2) 0.0780(11) Uani 1 1 d . . .
O5 O 0.3213(4) 0.0003(3) 0.5192(3) 0.1189(17) Uani 1 1 d . . .
O6 O -0.0655(3) 0.3360(3) 0.4982(2) 0.0727(10) Uani 1 1 d . . .
N1 N 0.6262(3) 0.2695(3) 0.3576(2) 0.0538(11) Uani 1 1 d . . .
H1 H 0.5484 0.2636 0.3286 0.065 Uiso 1 1 calc R . .
C2 C 0.6908(4) 0.2563(4) 0.2895(3) 0.0651(15) Uani 1 1 d . . .
H2A H 0.7736 0.2590 0.3190 0.078 Uiso 1 1 calc R . .
H2B H 0.6843 0.3098 0.2527 0.078 Uiso 1 1 calc R . .
C3 C 0.6443(5) 0.1604(4) 0.2310(4) 0.0732(16) Uani 1 1 d . . .
H3A H 0.6823 0.1093 0.2594 0.088 Uiso 1 1 calc R . .
H3B H 0.5603 0.1426 0.2229 0.088 Uiso 1 1 calc R . .
C4 C 0.6675(5) 0.1691(4) 0.1423(4) 0.0870(18) Uani 1 1 d . . .
H4A H 0.7504 0.1940 0.1507 0.104 Uiso 1 1 calc R . .
H4B H 0.6490 0.1052 0.1100 0.104 Uiso 1 1 calc R . .
N5 N 0.5968(4) 0.2343(3) 0.0912(3) 0.0790(14) Uani 1 1 d . . .
H5 H 0.5364 0.2484 0.1054 0.095 Uiso 1 1 calc R . .
C6 C 0.6256(6) 0.2715(4) 0.0230(4) 0.0791(17) Uani 1 1 d . . .
C7 C 0.5435(5) 0.3337(4) -0.0279(3) 0.0635(14) Uani 1 1 d . . .
N8 N 0.4426(4) 0.3393(3) -0.0064(2) 0.0644(11) Uani 1 1 d . . .
C9 C 0.5747(5) 0.3845(4) -0.0935(4) 0.0729(16) Uani 1 1 d . . .
H9 H 0.6444 0.3786 -0.1071 0.087 Uiso 1 1 calc R . .
C10 C 0.5019(6) 0.4436(4) -0.1382(3) 0.0763(16) Uani 1 1 d . . .
H10 H 0.5219 0.4787 -0.1820 0.092 Uiso 1 1 calc R . .
C11 C 0.3992(5) 0.4497(4) -0.1172(3) 0.0708(16) Uani 1 1 d . . .
H11 H 0.3490 0.4897 -0.1463 0.085 Uiso 1 1 calc R . .
C12 C 0.3706(5) 0.3963(4) -0.0524(3) 0.0627(15) Uani 1 1 d . . .
C13 C 0.2595(5) 0.4016(4) -0.0282(4) 0.0689(15) Uani 1 1 d . . .
N14 N 0.2452(4) 0.3586(3) 0.0416(3) 0.0719(13) Uani 1 1 d . . .
H14 H 0.2982 0.3265 0.0678 0.086 Uiso 1 1 calc R . .
C15 C 0.1471(5) 0.3624(4) 0.0760(4) 0.0826(18) Uani 1 1 d . . .
H15A H 0.1412 0.3108 0.1142 0.099 Uiso 1 1 calc R . .
H15B H 0.0750 0.3524 0.0281 0.099 Uiso 1 1 calc R . .
C16 C 0.1629(5) 0.4646(4) 0.1296(4) 0.0878(18) Uani 1 1 d . . .
H16A H 0.2390 0.4775 0.1734 0.105 Uiso 1 1 calc R . .
H16B H 0.1605 0.5155 0.0900 0.105 Uiso 1 1 calc R . .
C17 C 0.0683(5) 0.4655(4) 0.1736(4) 0.0861(18) Uani 1 1 d . . .
H17A H 0.0642 0.4087 0.2062 0.103 Uiso 1 1 calc R . .
H17B H -0.0064 0.4602 0.1289 0.103 Uiso 1 1 calc R . .
N18 N 0.0848(3) 0.5545(3) 0.2349(3) 0.0639(12) Uani 1 1 d . . .
H18 H 0.1541 0.5579 0.2774 0.077 Uiso 1 1 calc R . .
C19 C 0.0926(5) 0.6455(4) 0.1864(4) 0.0740(16) Uani 1 1 d . . .
H19A H 0.1626 0.6504 0.1660 0.089 Uiso 1 1 calc R . .
H19B H 0.0253 0.6364 0.1347 0.089 Uiso 1 1 calc R . .
C20 C 0.0967(5) 0.7417(5) 0.2366(4) 0.0917(19) Uani 1 1 d . . .
H20A H 0.0884 0.7907 0.1952 0.110 Uiso 1 1 calc R . .
H20B H 0.0288 0.7357 0.2595 0.110 Uiso 1 1 calc R . .
C21 C 0.2027(5) 0.7778(5) 0.3103(4) 0.0905(19) Uani 1 1 d . . .
H21A H 0.1988 0.8432 0.3316 0.109 Uiso 1 1 calc R . .
H21B H 0.2023 0.7370 0.3579 0.109 Uiso 1 1 calc R . .
N22 N 0.3125(4) 0.7797(3) 0.2882(3) 0.0746(13) Uani 1 1 d . . .
H22 H 0.3479 0.7307 0.2991 0.090 Uiso 1 1 calc R . .
C23 C 0.3625(5) 0.8522(5) 0.2521(4) 0.0745(16) Uani 1 1 d . . .
C24 C 0.4820(5) 0.8420(4) 0.2398(4) 0.0682(15) Uani 1 1 d . . .
N25 N 0.5341(4) 0.7718(3) 0.2812(3) 0.0602(11) Uani 1 1 d . . .
C26 C 0.5323(6) 0.8996(4) 0.1875(4) 0.0893(19) Uani 1 1 d . . .
H26 H 0.4948 0.9477 0.1594 0.107 Uiso 1 1 calc R . .
C27 C 0.6400(6) 0.8850(5) 0.1771(4) 0.097(2) Uani 1 1 d . . .
H27 H 0.6754 0.9233 0.1419 0.116 Uiso 1 1 calc R . .
C28 C 0.6949(5) 0.8129(4) 0.2196(4) 0.0760(16) Uani 1 1 d . . .
H28 H 0.7668 0.8014 0.2131 0.091 Uiso 1 1 calc R . .
C29 C 0.6386(5) 0.7589(4) 0.2718(3) 0.0603(14) Uani 1 1 d . . .
C30 C 0.6945(5) 0.6779(4) 0.3191(3) 0.0607(14) Uani 1 1 d . . .
N31 N 0.6292(4) 0.6289(3) 0.3648(3) 0.0612(11) Uani 1 1 d . . .
H31 H 0.5641 0.6467 0.3667 0.073 Uiso 1 1 calc R . .
C32 C 0.6646(5) 0.5475(4) 0.4109(3) 0.0694(15) Uani 1 1 d . . .
H32A H 0.6317 0.5427 0.4605 0.083 Uiso 1 1 calc R . .
H32B H 0.7497 0.5591 0.4339 0.083 Uiso 1 1 calc R . .
C33 C 0.6256(4) 0.4521(3) 0.3536(3) 0.0587(14) Uani 1 1 d . . .
H33A H 0.6596 0.4555 0.3045 0.070 Uiso 1 1 calc R . .
H33B H 0.5405 0.4398 0.3302 0.070 Uiso 1 1 calc R . .
C34 C 0.6646(4) 0.3700(3) 0.4071(3) 0.0575(13) Uani 1 1 d . . .
H34A H 0.7499 0.3827 0.4287 0.069 Uiso 1 1 calc R . .
H34B H 0.6338 0.3703 0.4578 0.069 Uiso 1 1 calc R . .
C35 C 0.6378(4) 0.1917(4) 0.4208(3) 0.0623(14) Uani 1 1 d . . .
H35A H 0.6337 0.1297 0.3886 0.075 Uiso 1 1 calc R . .
H35B H 0.7143 0.2072 0.4639 0.075 Uiso 1 1 calc R . .
C36 C 0.5429(4) 0.1824(4) 0.4677(3) 0.0699(15) Uani 1 1 d . . .
H36A H 0.5279 0.2468 0.4816 0.084 Uiso 1 1 calc R . .
H36B H 0.5708 0.1545 0.5226 0.084 Uiso 1 1 calc R . .
C37 C 0.4277(4) 0.1190(4) 0.4130(3) 0.0666(15) Uani 1 1 d . . .
H37A H 0.4113 0.1350 0.3526 0.080 Uiso 1 1 calc R . .
H37B H 0.4364 0.0510 0.4134 0.080 Uiso 1 1 calc R . .
N38 N 0.3290(3) 0.1327(3) 0.4468(3) 0.0697(12) Uani 1 1 d . . .
H38 H 0.2965 0.1826 0.4325 0.084 Uiso 1 1 calc R . .
C39 C 0.2857(5) 0.0745(5) 0.4979(4) 0.0662(15) Uani 1 1 d . . .
C40 C 0.1838(4) 0.1047(4) 0.5244(3) 0.0537(13) Uani 1 1 d . . .
N41 N 0.1437(3) 0.1827(3) 0.4899(2) 0.0521(10) Uani 1 1 d . . .
C42 C 0.1358(5) 0.0539(4) 0.5811(3) 0.0663(15) Uani 1 1 d . . .
H42 H 0.1674 0.0015 0.6057 0.080 Uiso 1 1 calc R . .
C43 C 0.0388(5) 0.0818(4) 0.6016(4) 0.0753(16) Uani 1 1 d . . .
H43 H 0.0036 0.0478 0.6394 0.090 Uiso 1 1 calc R . .
C44 C -0.0037(4) 0.1603(4) 0.5652(3) 0.0630(14) Uani 1 1 d . . .
H44 H -0.0696 0.1795 0.5767 0.076 Uiso 1 1 calc R . .
C45 C 0.0514(4) 0.2100(3) 0.5117(3) 0.0498(12) Uani 1 1 d . . .
C46 C 0.0147(4) 0.3028(4) 0.4768(3) 0.0551(13) Uani 1 1 d . . .
N47 N 0.0743(3) 0.3464(3) 0.4253(3) 0.0608(11) Uani 1 1 d . . .
H47 H 0.1194 0.3143 0.4056 0.073 Uiso 1 1 calc R . .
C48 C 0.0682(4) 0.4448(4) 0.4001(3) 0.0621(14) Uani 1 1 d . . .
H48A H 0.1411 0.4708 0.3871 0.075 Uiso 1 1 calc R . .
H48B H 0.0627 0.4852 0.4498 0.075 Uiso 1 1 calc R . .
C49 C -0.0346(4) 0.4524(4) 0.3208(3) 0.0762(17) Uani 1 1 d . . .
H49A H -0.0461 0.3975 0.2776 0.091 Uiso 1 1 calc R . .
H49B H -0.1059 0.4494 0.3393 0.091 Uiso 1 1 calc R . .
C50 C -0.0140(4) 0.5457(4) 0.2790(3) 0.0756(17) Uani 1 1 d . . .
H50A H 0.0033 0.5999 0.3239 0.091 Uiso 1 1 calc R . .
H50B H -0.0864 0.5517 0.2355 0.091 Uiso 1 1 calc R . .
O1S O 0.2926(4) 0.3320(3) 0.3645(3) 0.1032(14) Uani 1 1 d D . .
H1SA H 0.298(6) 0.308(4) 0.310(2) 0.124 Uiso 1 1 d D . .
H1SB H 0.310(5) 0.3984(15) 0.371(4) 0.124 Uiso 1 1 d D . .

loop_
_atom_site_aniso_label
_atom_site_aniso_U_11
_atom_site_aniso_U_22
_atom_site_aniso_U_33
_atom_site_aniso_U_23
_atom_site_aniso_U_13
_atom_site_aniso_U_12
Cl1 0.0669(9) 0.1080(12) 0.0585(9) 0.0225(8) 0.0072(7) 0.0316(8)
Cl2 0.0591(8) 0.0768(10) 0.0758(9) 0.0253(8) 0.0159(7) 0.0200(7)
O1 0.127(4) 0.212(6) 0.117(4) 0.073(4) 0.071(3) 0.110(4)
O2 0.077(3) 0.140(4) 0.062(2) 0.032(2) 0.007(2) 0.055(3)
O3 0.112(3) 0.085(3) 0.160(4) 0.039(3) 0.038(3) 0.054(3)
O4 0.055(2) 0.088(3) 0.092(3) 0.011(2) 0.013(2) 0.026(2)
O5 0.130(4) 0.099(3) 0.182(5) 0.091(3) 0.089(3) 0.077(3)
O6 0.059(2) 0.087(3) 0.080(3) 0.016(2) 0.020(2) 0.031(2)
N1 0.039(2) 0.063(3) 0.060(3) 0.022(2) 0.007(2) 0.018(2)
C2 0.054(3) 0.076(4) 0.074(4) 0.022(3) 0.023(3) 0.024(3)
C3 0.084(4) 0.067(4) 0.078(4) 0.013(3) 0.022(3) 0.039(3)
C4 0.113(5) 0.095(5) 0.073(4) 0.025(4) 0.035(4) 0.058(4)
N5 0.093(3) 0.096(4) 0.064(3) 0.023(3) 0.025(3) 0.055(3)
C6 0.084(4) 0.102(5) 0.065(4) 0.024(4) 0.022(4) 0.051(4)
C7 0.071(4) 0.074(4) 0.049(4) -0.006(3) 0.020(3) 0.023(3)
N8 0.074(3) 0.074(3) 0.046(3) 0.002(2) 0.014(2) 0.024(3)
C9 0.077(4) 0.086(4) 0.053(4) 0.001(3) 0.019(3) 0.008(3)
C10 0.079(4) 0.096(5) 0.045(3) 0.013(3) 0.003(3) 0.011(4)
C11 0.077(4) 0.091(4) 0.039(3) 0.010(3) 0.002(3) 0.024(3)
C12 0.065(4) 0.079(4) 0.039(3) -0.005(3) -0.001(3) 0.025(3)
C13 0.075(4) 0.088(4) 0.043(4) 0.000(3) 0.006(3) 0.034(3)
N14 0.074(3) 0.101(4) 0.053(3) 0.019(3) 0.021(2) 0.042(3)
C15 0.083(4) 0.113(5) 0.065(4) 0.027(4) 0.026(3) 0.045(4)
C16 0.077(4) 0.097(5) 0.099(5) 0.013(4) 0.031(4) 0.033(4)
C17 0.081(4) 0.091(5) 0.098(5) 0.026(4) 0.035(4) 0.027(4)
N18 0.067(3) 0.075(3) 0.049(3) 0.011(3) 0.006(2) 0.026(2)
C19 0.072(4) 0.082(4) 0.066(4) 0.034(4) 0.011(3) 0.015(3)
C20 0.081(4) 0.099(5) 0.103(5) 0.025(4) 0.028(4) 0.030(4)
C21 0.076(4) 0.114(5) 0.092(5) 0.000(4) 0.029(4) 0.042(4)
N22 0.072(3) 0.065(3) 0.094(4) 0.010(3) 0.024(3) 0.028(3)
C23 0.071(4) 0.069(5) 0.085(4) 0.014(4) 0.014(3) 0.028(4)
C24 0.078(4) 0.055(4) 0.070(4) 0.018(3) 0.014(3) 0.015(3)
N25 0.060(3) 0.054(3) 0.064(3) 0.008(2) 0.011(2) 0.010(2)
C26 0.085(5) 0.072(4) 0.115(5) 0.038(4) 0.025(4) 0.024(4)
C27 0.101(5) 0.077(5) 0.119(5) 0.042(4) 0.037(4) 0.013(4)
C28 0.064(4) 0.074(4) 0.092(4) 0.017(4) 0.025(3) 0.007(3)
C29 0.052(3) 0.054(4) 0.066(4) 0.002(3) 0.005(3) 0.003(3)
C30 0.056(4) 0.056(4) 0.061(4) 0.004(3) 0.002(3) 0.013(3)
N31 0.057(3) 0.059(3) 0.069(3) 0.020(3) 0.011(2) 0.023(2)
C32 0.075(4) 0.064(4) 0.061(3) 0.016(3) 0.000(3) 0.021(3)
C33 0.056(3) 0.062(4) 0.057(3) 0.018(3) 0.003(3) 0.023(3)
C34 0.055(3) 0.062(4) 0.053(3) 0.019(3) 0.006(2) 0.017(3)
C35 0.059(3) 0.068(4) 0.068(3) 0.037(3) 0.018(3) 0.027(3)
C36 0.076(4) 0.077(4) 0.063(4) 0.025(3) 0.020(3) 0.026(3)
C37 0.068(4) 0.069(4) 0.073(4) 0.020(3) 0.028(3) 0.027(3)
N38 0.068(3) 0.071(3) 0.088(3) 0.032(3) 0.033(3) 0.037(2)
C39 0.065(4) 0.068(4) 0.075(4) 0.033(3) 0.024(3) 0.025(3)
C40 0.051(3) 0.058(4) 0.053(3) 0.022(3) 0.011(3) 0.014(3)
N41 0.044(2) 0.058(3) 0.052(3) 0.009(2) 0.008(2) 0.012(2)
C42 0.064(4) 0.073(4) 0.064(4) 0.027(3) 0.013(3) 0.021(3)
C43 0.083(4) 0.078(4) 0.069(4) 0.027(3) 0.026(3) 0.010(3)
C44 0.060(3) 0.074(4) 0.064(4) 0.022(3) 0.028(3) 0.016(3)
C45 0.042(3) 0.053(3) 0.054(3) 0.005(3) 0.007(3) 0.016(3)
C46 0.043(3) 0.067(4) 0.054(3) 0.001(3) 0.007(3) 0.020(3)
N47 0.060(3) 0.066(3) 0.066(3) 0.014(2) 0.026(2) 0.023(2)
C48 0.068(3) 0.064(4) 0.061(3) 0.019(3) 0.017(3) 0.028(3)
C49 0.055(3) 0.110(5) 0.064(4) 0.037(4) 0.013(3) 0.011(3)
C50 0.051(3) 0.114(5) 0.068(4) 0.039(4) 0.015(3) 0.025(3)
O1S 0.141(4) 0.077(3) 0.123(4) 0.026(3) 0.081(3) 0.032(3)

loop_
_geom_bond_atom_site_label_1
_geom_bond_atom_site_label_2
_geom_bond_distance
_geom_bond_site_symmetry_2
_geom_bond_publ_flag
O1 C6 1.214(6) . ?
O2 C13 1.251(6) . ?
O3 C23 1.242(6) . ?
O4 C30 1.214(6) . ?
O5 C39 1.209(6) . ?
O6 C46 1.244(5) . ?
N1 C2 1.508(6) . ?
N1 C35 1.511(5) . ?
N1 C34 1.514(6) . ?
N1 H1 0.9100 . ?
C2 C3 1.527(7) . ?
C2 H2A 0.9700 . ?
C2 H2B 0.9700 . ?
C3 C4 1.511(7) . ?
C3 H3A 0.9700 . ?
C3 H3B 0.9700 . ?
C4 N5 1.464(6) . ?
C4 H4A 0.9700 . ?
C4 H4B 0.9700 . ?
N5 C6 1.327(7) . ?
N5 H5 0.8600 . ?
C6 C7 1.510(7) . ?
C7 N8 1.352(6) . ?
C7 C9 1.388(7) . ?
N8 C12 1.356(6) . ?
C9 C10 1.376(7) . ?
C9 H9 0.9300 . ?
C10 C11 1.370(7) . ?
C10 H10 0.9300 . ?
C11 C12 1.384(7) . ?
C11 H11 0.9300 . ?
C12 C13 1.491(7) . ?
C13 N14 1.322(6) . ?
N14 C15 1.428(6) . ?
N14 H14 0.8600 . ?
C15 C16 1.583(7) . ?
C15 H15A 0.9700 . ?
C15 H15B 0.9700 . ?
C16 C17 1.482(7) . ?
C16 H16A 0.9700 . ?
C16 H16B 0.9700 . ?
C17 N18 1.493(6) . ?
C17 H17A 0.9700 . ?
C17 H17B 0.9700 . ?
N18 C50 1.520(6) . ?
N18 C19 1.521(6) . ?
N18 H18 0.9100 . ?
C19 C20 1.514(7) . ?
C19 H19A 0.9700 . ?
C19 H19B 0.9700 . ?
C20 C21 1.476(8) . ?
C20 H20A 0.9700 . ?
C20 H20B 0.9700 . ?
C21 N22 1.445(6) . ?
C21 H21A 0.9700 . ?
C21 H21B 0.9700 . ?
N22 C23 1.329(7) . ?
N22 H22 0.8600 . ?
C23 C24 1.522(8) . ?
C24 N25 1.347(6) . ?
C24 C26 1.372(7) . ?
N25 C29 1.336(6) . ?
C26 C27 1.385(8) . ?
C26 H26 0.9300 . ?
C27 C28 1.390(8) . ?
C27 H27 0.9300 . ?
C28 C29 1.384(7) . ?
C28 H28 0.9300 . ?
C29 C30 1.528(7) . ?
C30 N31 1.339(6) . ?
N31 C32 1.440(6) . ?
N31 H31 0.8600 . ?
C32 C33 1.509(6) . ?
C32 H32A 0.9700 . ?
C32 H32B 0.9700 . ?
C33 C34 1.518(6) . ?
C33 H33A 0.9700 . ?
C33 H33B 0.9700 . ?
C34 H34A 0.9700 . ?
C34 H34B 0.9700 . ?
C35 C36 1.509(6) . ?
C35 H35A 0.9700 . ?
C35 H35B 0.9700 . ?
C36 C37 1.532(7) . ?
C36 H36A 0.9700 . ?
C36 H36B 0.9700 . ?
C37 N38 1.455(6) . ?
C37 H37A 0.9700 . ?
C37 H37B 0.9700 . ?
N38 C39 1.322(6) . ?
N38 H38 0.8600 . ?
C39 C40 1.502(7) . ?
C40 N41 1.340(6) . ?
C40 C42 1.363(6) . ?
N41 C45 1.344(5) . ?
C42 C43 1.391(7) . ?
C42 H42 0.9300 . ?
C43 C44 1.367(7) . ?
C43 H43 0.9300 . ?
C44 C45 1.362(6) . ?
C44 H44 0.9300 . ?
C45 C46 1.513(7) . ?
C46 N47 1.333(6) . ?
N47 C48 1.456(6) . ?
N47 H47 0.8600 . ?
C48 C49 1.527(6) . ?
C48 H48A 0.9700 . ?
C48 H48B 0.9700 . ?
C49 C50 1.507(7) . ?
C49 H49A 0.9700 . ?
C49 H49B 0.9700 . ?
C50 H50A 0.9700 . ?
C50 H50B 0.9700 . ?
O1S H1SA 0.93(2) . ?
O1S H1SB 0.91(2) . ?
